data_4135383
loop_
_publ_author_name
'Lai, Qingheng'
'Bhuvanesh, Nattamai'
'Ozerov, Oleg V.'

_publ_section_title
;
 Unexpected B/Al Transelementation within a Rh Pincer Complex.
;
_journal_issue 50
_journal_name_full 'Journal of the American Chemical Society'
_journal_page_first 20920
_journal_page_last 20923
_journal_paper_doi 10.1021/jacs.0c09344
_journal_volume 142
_journal_year 2020
_chemical_formula_moiety 'C22 H34 B N2 O2 P2 Rh'
_chemical_formula_sum 'C22 H34 B N2 O2 P2 Rh'
_chemical_formula_weight 534.17
_space_group_crystal_system monoclinic
_space_group_IT_number 14
_space_group_name_Hall '-P 2ybc'
_space_group_name_H-M_alt 'P 1 21/c 1'
_atom_sites_solution_hydrogens geom
_atom_sites_solution_primary dual
_audit_creation_date 2019-05-06
_audit_creation_method
;
Olex2 1.2
(compiled 2018.05.29 svn.r3508 for OlexSys, GUI svn.r5506)
;
_cell_angle_alpha 90
_cell_angle_beta 111.369(6)
_cell_angle_gamma 90
_cell_formula_units_Z 4
_cell_length_a 12.210(3)
_cell_length_b 14.684(3)
_cell_length_c 14.725(3)
_cell_measurement_reflns_used 9959
_cell_measurement_temperature 110.0
_cell_measurement_theta_max 25.035
_cell_measurement_theta_min 2.265
_cell_volume 2458.6(9)
_computing_cell_refinement 'SAINT V8.38A (Bruker AXS, 2016)'
_computing_data_reduction 'SAINT V8.38A (Bruker AXS, 2016)'
_computing_molecular_graphics 'Olex2 (Dolomanov et al., 2009)'
_computing_publication_material 'Olex2 (Dolomanov et al., 2009)'
_computing_structure_refinement 'ShelXL (Sheldrick, 2015)'
_computing_structure_solution 'ShelXT (Sheldrick, 2015)'
_diffrn_ambient_temperature 110.0
_diffrn_measured_fraction_theta_full 0.995
_diffrn_measured_fraction_theta_max 0.995
_diffrn_measurement_device_type 'Bruker PHOTON'
_diffrn_measurement_method '\f and \w scans'
_diffrn_radiation_type MoK\a
_diffrn_radiation_wavelength 0.71073
_diffrn_reflns_av_R_equivalents 0.0550
_diffrn_reflns_av_unetI/netI 0.0353
_diffrn_reflns_Laue_measured_fraction_full 0.995
_diffrn_reflns_Laue_measured_fraction_max 0.995
_diffrn_reflns_limit_h_max 14
_diffrn_reflns_limit_h_min -14
_diffrn_reflns_limit_k_max 17
_diffrn_reflns_limit_k_min -17
_diffrn_reflns_limit_l_max 17
_diffrn_reflns_limit_l_min -17
_diffrn_reflns_number 26179
_diffrn_reflns_point_group_measured_fraction_full 0.995
_diffrn_reflns_point_group_measured_fraction_max 0.995
_diffrn_reflns_theta_full 25.039
_diffrn_reflns_theta_max 25.039
_diffrn_reflns_theta_min 1.791
_diffrn_standards_number 0
_exptl_absorpt_coefficient_mu 0.845
_exptl_absorpt_correction_T_max 0.4286
_exptl_absorpt_correction_T_min 0.3214
_exptl_absorpt_correction_type multi-scan
_exptl_absorpt_process_details
'SADABS-2016/2 (Bruker,2016/2) was used for absorption correction. wR2(int) was 0.1088 before and 0.0689 after correction. The Ratio of minimum to maximum transmission is 0.7499. The \l/2 correction factor is Not present.'
_exptl_crystal_colour colourless
_exptl_crystal_colour_primary colourless
_exptl_crystal_density_diffrn 1.443
_exptl_crystal_description block
_exptl_crystal_F_000 1104
_exptl_crystal_size_max 0.204
_exptl_crystal_size_mid 0.183
_exptl_crystal_size_min 0.127
_refine_diff_density_max 0.497
_refine_diff_density_min -0.828
_refine_diff_density_rms 0.107
_refine_ls_extinction_method none
_refine_ls_goodness_of_fit_ref 1.318
_refine_ls_hydrogen_treatment constr
_refine_ls_matrix_type full
_refine_ls_number_parameters 423
_refine_ls_number_reflns 4331
_refine_ls_number_restraints 861
_refine_ls_restrained_S_all 1.215
_refine_ls_R_factor_all 0.0526
_refine_ls_R_factor_gt 0.0472
_refine_ls_shift/su_max 0.001
_refine_ls_shift/su_mean 0.000
_refine_ls_structure_factor_coef Fsqd
_refine_ls_weighting_details 'w=1/[\s^2^(Fo^2^)+13.3057P] where P=(Fo^2^+2Fc^2^)/3'
_refine_ls_weighting_scheme calc
_refine_ls_wR_factor_gt 0.1068
_refine_ls_wR_factor_ref 0.1086
_reflns_Friedel_coverage 0.000
_reflns_number_gt 3952
_reflns_number_total 4331
_reflns_threshold_expression 'I > 2\s(I)'
_cod_data_source_file ja0c09344_si_002.cif
_cod_data_source_block 5
_cod_depositor_comments 'Adding full bibliography for 4135382--4135384.cif.'
_cod_original_cell_volume 2458.5(10)
_cod_database_code 4135383
_shelx_shelxl_version_number 2018/3
_shelx_space_group_comment
;
The symmetry employed for this shelxl refinement is uniquely defined
by the following loop, which should always be used as a source of
symmetry information in preference to the above space-group names.
They are only intended as comments.
;
_shelx_estimated_absorpt_t_max 0.900
_shelx_estimated_absorpt_t_min 0.846
_olex2_refinement_description
;
1. Fixed Uiso
 At 1.2 times of:
  All C(H) groups
 At 1.5 times of:
  All C(H,H,H) groups
2. Restrained distances
 C18-C19 \\sim C20-C18
 with sigma of 0.005
 N2A-B1 \\sim N2-B1
 with sigma of 0.005
 P1-C9A \\sim P1-C9 \\sim P1-C12 \\sim P1-C12A \\sim P2-C18A \\sim P2-C18 \\sim
P2-C15A \\sim P2-C15
 with sigma of 0.005
 C20A-C18A \\sim C20-C18 \\sim C19A-C18A \\sim C19-C18 \\sim C17A-C15A \\sim
C17-C15 \\sim C16A-C15A ~
 C16-C15 \\sim C13-C12 \\sim C13A-C12A \\sim C14A-C12A \\sim C14-C12 \\sim
C9-C10 \\sim C9A-C10A \\sim C9-
 C11 \\sim C9A-C11A
 with sigma of 0.005
 C10-C11 \\sim C10A-C11A \\sim C13-C14 \\sim C13A-C14A \\sim C16-C17 \\sim
C16A-C17A \\sim C19-C20 ~
 C19A-C20A
 with sigma of 0.005
3. Uiso/Uaniso restraints and constraints
N2 \\sim C5 \\sim C6 \\sim C7 \\sim C8 \\sim N2A \\sim C5A \\sim C6A \\sim C7A
\\sim C8A: within 2A with sigma of 0.005 and sigma for terminal atoms of 0.01
P1 \\sim P2 \\sim C9 \\sim C10 \\sim C11 \\sim C12 \\sim C13 \\sim C14 \\sim
C15 \\sim C16 \\sim C17 \\sim C18 \\sim C19 \\sim C20 \\sim C9A \\sim C10A
\\sim C11A \\sim C12A \\sim C13A \\sim C14A \\sim C15A \\sim C16A \\sim C17A
\\sim C18A \\sim C19A \\sim C20A: within 2A with sigma of 0.005 and sigma for
terminal atoms of 0.01
Uanis(N2) = Uanis(N2A)
Uanis(C11A) = Uanis(C11)
Uanis(C19A) = Uanis(C19)
4. Rigid body (RIGU) restrains
 N2, C5, C6, C7, C8, N2A, C5A, C6A, C7A, C8A
 with sigma for 1-2 distances of 0.005 and sigma for 1-3 distances of 0.005
 P1, P2, C9, C10, C11, C12, C13, C14, C15, C16, C17, C18, C19, C20, C9A, C10A,
 C11A, C12A, C13A, C14A, C15A, C16A, C17A, C18A, C19A, C20A
 with sigma for 1-2 distances of 0.005 and sigma for 1-3 distances of 0.005
5. Same fragment restrains
{N1, C1, C2, C3, C4} sigma for 1-2: 0.005, 1-3: 0.04
as
{N2, C5, C6, C7, C8}
{N1, C1, C2, C3, C4} sigma for 1-2: 0.005, 1-3: 0.04
as
{N2A, C5A, C6A, C7A, C8A}
6. Others
 Sof(N2A)=Sof(C5A)=Sof(H5A)=Sof(C6A)=Sof(H6A)=Sof(C7A)=Sof(H7A)=Sof(C8A)=
 Sof(C9A)=Sof(H9A)=Sof(C10A)=Sof(H10D)=Sof(H10E)=Sof(H10F)=Sof(C11A)=Sof(H11D)=
 Sof(H11E)=Sof(H11F)=Sof(C12A)=Sof(H12A)=Sof(C13A)=Sof(H13D)=Sof(H13E)=
 Sof(H13F)=Sof(C14A)=Sof(H14D)=Sof(H14E)=Sof(H14F)=Sof(C15A)=Sof(H15A)=
 Sof(C16A)=Sof(H16D)=Sof(H16E)=Sof(H16F)=Sof(C17A)=Sof(H17D)=Sof(H17E)=
 Sof(H17F)=Sof(C18A)=Sof(H18A)=Sof(C19A)=Sof(H19D)=Sof(H19E)=Sof(H19F)=
 Sof(C20A)=Sof(H20D)=Sof(H20E)=Sof(H20F)=1-FVAR(1)
 Sof(N2)=Sof(C5)=Sof(H5)=Sof(C6)=Sof(H6)=Sof(C7)=Sof(H7)=Sof(C8)=Sof(C9)=
 Sof(H9)=Sof(C10)=Sof(H10A)=Sof(H10B)=Sof(H10C)=Sof(C11)=Sof(H11A)=Sof(H11B)=
 Sof(H11C)=Sof(C12)=Sof(H12)=Sof(C13)=Sof(H13A)=Sof(H13B)=Sof(H13C)=Sof(C14)=
 Sof(H14A)=Sof(H14B)=Sof(H14C)=Sof(C15)=Sof(H15)=Sof(C16)=Sof(H16A)=Sof(H16B)=
 Sof(H16C)=Sof(C17)=Sof(H17A)=Sof(H17B)=Sof(H17C)=Sof(C18)=Sof(H18)=Sof(C19)=
 Sof(H19A)=Sof(H19B)=Sof(H19C)=Sof(C20)=Sof(H20A)=Sof(H20B)=Sof(H20C)=FVAR(1)
7.a Ternary CH refined with riding coordinates:
 C9(H9), C12(H12), C15(H15), C18(H18), C9A(H9A), C12A(H12A), C15A(H15A),
 C18A(H18A)
7.b Aromatic/amide H refined with riding coordinates:
 C2(H2), C3(H3), C4(H4), C5(H5), C6(H6), C7(H7), C5A(H5A), C6A(H6A), C7A(H7A)
7.c Idealised Me refined as rotating group:
 C10(H10A,H10B,H10C), C11(H11A,H11B,H11C), C13(H13A,H13B,H13C), C14(H14A,H14B,
 H14C), C16(H16A,H16B,H16C), C17(H17A,H17B,H17C), C19(H19A,H19B,H19C), C20(H20A,
 H20B,H20C), C10A(H10D,H10E,H10F), C11A(H11D,H11E,H11F), C13A(H13D,H13E,H13F),
 C14A(H14D,H14E,H14F), C16A(H16D,H16E,H16F), C17A(H17D,H17E,H17F), C19A(H19D,
 H19E,H19F), C20A(H20D,H20E,H20F)
;
_olex2_submission_special_instructions 'No special instructions were received'

loop_
_space_group_symop_operation_xyz
'x, y, z'
'-x, y+1/2, -z+1/2'
'-x, -y, -z'
'x, -y-1/2, z-1/2'

loop_
_atom_site_label
_atom_site_type_symbol
_atom_site_fract_x
_atom_site_fract_y
_atom_site_fract_z
_atom_site_U_iso_or_equiv
_atom_site_adp_type
_atom_site_occupancy
_atom_site_site_symmetry_order
_atom_site_calc_flag
_atom_site_refinement_flags_posn
_atom_site_refinement_flags_adp
_atom_site_refinement_flags_occupancy
_atom_site_disorder_assembly
_atom_site_disorder_group
Rh1 Rh 0.79502(3) 0.47084(3) 0.26673(3) 0.01355(12) Uani 1 1 d . . . . .
P1 P 0.68412(11) 0.40580(8) 0.34693(10) 0.0162(3) Uani 1 1 d D U . . .
P2 P 0.85168(12) 0.61202(9) 0.23121(10) 0.0183(3) Uani 1 1 d D U . . .
O1 O 0.7604(4) 0.3559(3) 0.0854(3) 0.0380(11) Uani 1 1 d . . . . .
O2 O 1.0281(4) 0.4236(3) 0.4308(3) 0.0508(14) Uani 1 1 d . . . . .
N1 N 0.6226(3) 0.6048(3) 0.1222(3) 0.0209(10) Uani 1 1 d D . . . .
C1 C 0.7250(4) 0.6532(3) 0.1330(4) 0.0207(11) Uani 1 1 d D . . . .
C2 C 0.7014(5) 0.7215(4) 0.0652(4) 0.0294(13) Uani 1 1 d D . . . .
H2 H 0.755386 0.764853 0.057941 0.035 Uiso 1 1 calc R . . . .
C3 C 0.5806(5) 0.7145(4) 0.0084(4) 0.0356(15) Uani 1 1 d D . . . .
H3 H 0.538172 0.752283 -0.045341 0.043 Uiso 1 1 calc R . . . .
C4 C 0.5354(5) 0.6445(4) 0.0438(4) 0.0308(14) Uani 1 1 d D . . . .
H4 H 0.455499 0.625570 0.018345 0.037 Uiso 1 1 calc R . . . .
N2 N 0.5207(9) 0.4926(19) 0.1938(18) 0.0222(14) Uani 0.483(8) 1 d D U P A 1
C5 C 0.4008(11) 0.5001(10) 0.1383(11) 0.0236(19) Uani 0.483(8) 1 d D U P A 1
H5 H 0.367168 0.537478 0.082329 0.028 Uiso 0.483(8) 1 calc R . P A 1
C6 C 0.3397(10) 0.4449(8) 0.1780(9) 0.0245(19) Uani 0.483(8) 1 d D U P A 1
H6 H 0.256530 0.439532 0.156180 0.029 Uiso 0.483(8) 1 calc R . P A 1
C7 C 0.4215(10) 0.3973(8) 0.2567(9) 0.0238(19) Uani 0.483(8) 1 d D U P A 1
H7 H 0.404435 0.353109 0.296812 0.029 Uiso 0.483(8) 1 calc R . P A 1
C8 C 0.5296(11) 0.4271(12) 0.2637(12) 0.0233(19) Uani 0.483(8) 1 d D U P A 1
N2A N 0.5256(9) 0.4951(18) 0.2047(17) 0.0222(14) Uani 0.517(8) 1 d D U P A 2
C5A C 0.4060(10) 0.5153(9) 0.1615(10) 0.0232(19) Uani 0.517(8) 1 d D U P A 2
H5A H 0.371866 0.555322 0.107854 0.028 Uiso 0.517(8) 1 calc R . P A 2
C6A C 0.3456(9) 0.4684(8) 0.2087(8) 0.0247(18) Uani 0.517(8) 1 d D U P A 2
H6A H 0.262814 0.467496 0.192045 0.030 Uiso 0.517(8) 1 calc R . P A 2
C7A C 0.4300(9) 0.4218(8) 0.2866(9) 0.0233(18) Uani 0.517(8) 1 d D U P A 2
H7A H 0.414281 0.384949 0.333530 0.028 Uiso 0.517(8) 1 calc R . P A 2
C8A C 0.5377(10) 0.4386(11) 0.2831(11) 0.0224(19) Uani 0.517(8) 1 d D U P A 2
C9 C 0.6758(13) 0.2797(3) 0.3490(11) 0.0174(17) Uani 0.483(8) 1 d D U P A 1
H9 H 0.624609 0.261847 0.385735 0.021 Uiso 0.483(8) 1 calc R . P A 1
C10 C 0.6210(14) 0.2436(12) 0.2451(11) 0.021(3) Uani 0.483(8) 1 d D U P A 1
H10A H 0.545303 0.273701 0.211869 0.032 Uiso 0.483(8) 1 calc GR . P A 1
H10B H 0.608768 0.177719 0.246814 0.032 Uiso 0.483(8) 1 calc GR . P A 1
H10C H 0.673729 0.256005 0.209867 0.032 Uiso 0.483(8) 1 calc GR . P A 1
C11 C 0.7973(14) 0.2382(11) 0.3996(11) 0.0200(17) Uani 0.483(8) 1 d D U P A 1
H11A H 0.848419 0.255125 0.364232 0.030 Uiso 0.483(8) 1 calc GR . P A 1
H11B H 0.790459 0.171691 0.400443 0.030 Uiso 0.483(8) 1 calc GR . P A 1
H11C H 0.831003 0.260928 0.466663 0.030 Uiso 0.483(8) 1 calc GR . P A 1
C12 C 0.6926(11) 0.4528(7) 0.4664(5) 0.0198(17) Uani 0.483(8) 1 d D U P A 1
H12 H 0.777489 0.457348 0.509239 0.024 Uiso 0.483(8) 1 calc R . P A 1
C13 C 0.6298(15) 0.3972(9) 0.5202(14) 0.020(3) Uani 0.483(8) 1 d D U P A 1
H13A H 0.545360 0.395645 0.481520 0.031 Uiso 0.483(8) 1 calc GR . P A 1
H13B H 0.642773 0.425278 0.583617 0.031 Uiso 0.483(8) 1 calc GR . P A 1
H13C H 0.660989 0.334992 0.529894 0.031 Uiso 0.483(8) 1 calc GR . P A 1
C14 C 0.6420(12) 0.5489(7) 0.4479(11) 0.029(2) Uani 0.483(8) 1 d D U P A 1
H14A H 0.681467 0.583800 0.411901 0.043 Uiso 0.483(8) 1 calc GR . P A 1
H14B H 0.654564 0.578910 0.510340 0.043 Uiso 0.483(8) 1 calc GR . P A 1
H14C H 0.557561 0.545891 0.409499 0.043 Uiso 0.483(8) 1 calc GR . P A 1
C15 C 0.9585(7) 0.6097(8) 0.1679(7) 0.0218(18) Uani 0.483(8) 1 d D U P A 1
H15 H 0.966470 0.674272 0.149560 0.026 Uiso 0.483(8) 1 calc R . P A 1
C16 C 0.9220(11) 0.5556(10) 0.0731(8) 0.024(2) Uani 0.483(8) 1 d D U P A 1
H16A H 0.926279 0.490291 0.087882 0.036 Uiso 0.483(8) 1 calc GR . P A 1
H16B H 0.975004 0.569949 0.038682 0.036 Uiso 0.483(8) 1 calc GR . P A 1
H16C H 0.841222 0.571664 0.031966 0.036 Uiso 0.483(8) 1 calc GR . P A 1
C17 C 1.0809(10) 0.5807(10) 0.2355(9) 0.031(3) Uani 0.483(8) 1 d D U P A 1
H17A H 1.110398 0.623847 0.289762 0.046 Uiso 0.483(8) 1 calc GR . P A 1
H17B H 1.134056 0.579918 0.199139 0.046 Uiso 0.483(8) 1 calc GR . P A 1
H17C H 1.077030 0.519635 0.261022 0.046 Uiso 0.483(8) 1 calc GR . P A 1
C18 C 0.9152(9) 0.7019(6) 0.3242(7) 0.0236(18) Uani 0.483(8) 1 d D U P A 1
H18 H 0.989063 0.676108 0.372860 0.028 Uiso 0.483(8) 1 calc R . P A 1
C19 C 0.9476(13) 0.7940(10) 0.2934(13) 0.0341(19) Uani 0.483(8) 1 d D U P A 1
H19A H 1.016092 0.786985 0.274274 0.051 Uiso 0.483(8) 1 calc GR . P A 1
H19B H 0.966599 0.836785 0.348118 0.051 Uiso 0.483(8) 1 calc GR . P A 1
H19C H 0.881135 0.817560 0.238100 0.051 Uiso 0.483(8) 1 calc GR . P A 1
C20 C 0.8302(11) 0.7148(7) 0.3774(8) 0.025(2) Uani 0.483(8) 1 d D U P A 1
H20A H 0.755202 0.738349 0.331819 0.037 Uiso 0.483(8) 1 calc GR . P A 1
H20B H 0.863614 0.758176 0.431000 0.037 Uiso 0.483(8) 1 calc GR . P A 1
H20C H 0.817052 0.656199 0.403607 0.037 Uiso 0.483(8) 1 calc GR . P A 1
C9A C 0.6923(12) 0.2801(3) 0.3599(11) 0.0168(16) Uani 0.517(8) 1 d D U P A 2
H9A H 0.640259 0.261418 0.395720 0.020 Uiso 0.517(8) 1 calc R . P A 2
C10A C 0.6516(14) 0.2294(11) 0.2630(10) 0.025(3) Uani 0.517(8) 1 d D U P A 2
H10D H 0.570623 0.247107 0.224091 0.038 Uiso 0.517(8) 1 calc GR . P A 2
H10E H 0.654758 0.163605 0.275141 0.038 Uiso 0.517(8) 1 calc GR . P A 2
H10F H 0.703103 0.244731 0.227512 0.038 Uiso 0.517(8) 1 calc GR . P A 2
C11A C 0.8178(13) 0.2527(11) 0.4218(10) 0.0200(17) Uani 0.517(8) 1 d D U P A 2
H11D H 0.868674 0.261727 0.384196 0.030 Uiso 0.517(8) 1 calc GR . P A 2
H11E H 0.819367 0.188410 0.440126 0.030 Uiso 0.517(8) 1 calc GR . P A 2
H11F H 0.846033 0.290312 0.480766 0.030 Uiso 0.517(8) 1 calc GR . P A 2
C12A C 0.7183(10) 0.4349(6) 0.4773(4) 0.0188(16) Uani 0.517(8) 1 d D U P A 2
H12A H 0.804008 0.423043 0.512463 0.023 Uiso 0.517(8) 1 calc R . P A 2
C13A C 0.6521(14) 0.3777(8) 0.5269(14) 0.018(2) Uani 0.517(8) 1 d D U P A 2
H13D H 0.568789 0.374584 0.484995 0.027 Uiso 0.517(8) 1 calc GR . P A 2
H13E H 0.659737 0.405692 0.589398 0.027 Uiso 0.517(8) 1 calc GR . P A 2
H13F H 0.685212 0.316130 0.538373 0.027 Uiso 0.517(8) 1 calc GR . P A 2
C14A C 0.6979(10) 0.5360(6) 0.4898(9) 0.023(2) Uani 0.517(8) 1 d D U P A 2
H14D H 0.745525 0.572434 0.462367 0.034 Uiso 0.517(8) 1 calc GR . P A 2
H14E H 0.720519 0.549920 0.559383 0.034 Uiso 0.517(8) 1 calc GR . P A 2
H14F H 0.614512 0.550424 0.455865 0.034 Uiso 0.517(8) 1 calc GR . P A 2
C15A C 0.9785(6) 0.6259(7) 0.1913(7) 0.0223(17) Uani 0.517(8) 1 d D U P A 2
H15A H 0.980417 0.689832 0.168448 0.027 Uiso 0.517(8) 1 calc R . P A 2
C16A C 0.9618(10) 0.5602(9) 0.1074(8) 0.025(2) Uani 0.517(8) 1 d D U P A 2
H16D H 0.964121 0.497430 0.130778 0.037 Uiso 0.517(8) 1 calc GR . P A 2
H16E H 1.024938 0.569079 0.082063 0.037 Uiso 0.517(8) 1 calc GR . P A 2
H16F H 0.885662 0.571611 0.055411 0.037 Uiso 0.517(8) 1 calc GR . P A 2
C17A C 1.0925(10) 0.6053(9) 0.2757(8) 0.029(2) Uani 0.517(8) 1 d D U P A 2
H17D H 1.102219 0.648383 0.328961 0.043 Uiso 0.517(8) 1 calc GR . P A 2
H17E H 1.158864 0.611204 0.253750 0.043 Uiso 0.517(8) 1 calc GR . P A 2
H17F H 1.089822 0.543082 0.298879 0.043 Uiso 0.517(8) 1 calc GR . P A 2
C18A C 0.8683(8) 0.7058(6) 0.3205(7) 0.0247(17) Uani 0.517(8) 1 d D U P A 2
H18A H 0.929026 0.686639 0.384108 0.030 Uiso 0.517(8) 1 calc R . P A 2
C19A C 0.9117(11) 0.7928(10) 0.2878(12) 0.0341(19) Uani 0.517(8) 1 d D U P A 2
H19D H 0.984807 0.780132 0.276976 0.051 Uiso 0.517(8) 1 calc GR . P A 2
H19E H 0.926144 0.839516 0.338327 0.051 Uiso 0.517(8) 1 calc GR . P A 2
H19F H 0.851908 0.814612 0.226964 0.051 Uiso 0.517(8) 1 calc GR . P A 2
C20A C 0.7546(10) 0.7255(8) 0.3376(9) 0.028(2) Uani 0.517(8) 1 d D U P A 2
H20D H 0.693901 0.745477 0.276415 0.043 Uiso 0.517(8) 1 calc GR . P A 2
H20E H 0.768632 0.773553 0.386733 0.043 Uiso 0.517(8) 1 calc GR . P A 2
H20F H 0.728192 0.670091 0.360664 0.043 Uiso 0.517(8) 1 calc GR . P A 2
C21 C 0.7778(4) 0.3971(4) 0.1554(4) 0.0205(11) Uani 1 1 d . . . . .
C22 C 0.9429(5) 0.4412(4) 0.3683(4) 0.0276(13) Uani 1 1 d . . . . .
B1 B 0.6304(5) 0.5296(4) 0.1893(4) 0.0193(12) Uani 1 1 d D . . . .

loop_
_atom_site_aniso_label
_atom_site_aniso_U_11
_atom_site_aniso_U_22
_atom_site_aniso_U_33
_atom_site_aniso_U_23
_atom_site_aniso_U_13
_atom_site_aniso_U_12
Rh1 0.0124(2) 0.0128(2) 0.0156(2) 0.00104(16) 0.00528(15) 0.00156(16)
P1 0.0166(6) 0.0130(6) 0.0211(7) -0.0013(5) 0.0094(5) -0.0004(5)
P2 0.0186(7) 0.0160(6) 0.0196(7) 0.0031(5) 0.0060(6) -0.0001(5)
O1 0.034(2) 0.047(3) 0.032(2) -0.019(2) 0.012(2) -0.004(2)
O2 0.026(2) 0.059(3) 0.045(3) 0.026(2) -0.013(2) -0.007(2)
N1 0.020(2) 0.023(2) 0.018(2) 0.0046(19) 0.0054(19) 0.0064(19)
C1 0.022(3) 0.022(3) 0.017(3) 0.001(2) 0.005(2) 0.005(2)
C2 0.038(3) 0.028(3) 0.026(3) 0.010(3) 0.017(3) 0.008(3)
C3 0.036(4) 0.045(4) 0.026(3) 0.019(3) 0.011(3) 0.018(3)
C4 0.022(3) 0.045(4) 0.022(3) 0.008(3) 0.004(2) 0.013(3)
N2 0.0151(17) 0.017(2) 0.031(4) -0.002(2) 0.0053(19) 0.0023(14)
C5 0.016(2) 0.019(3) 0.033(4) -0.004(3) 0.005(3) 0.003(2)
C6 0.017(2) 0.020(3) 0.033(4) -0.005(3) 0.005(3) 0.001(2)
C7 0.018(2) 0.019(3) 0.032(4) -0.004(3) 0.007(3) -0.001(3)
C8 0.018(2) 0.017(3) 0.032(4) -0.003(3) 0.006(3) 0.001(2)
N2A 0.0151(17) 0.017(2) 0.031(4) -0.002(2) 0.0053(19) 0.0023(14)
C5A 0.015(2) 0.018(3) 0.033(4) -0.004(3) 0.004(3) 0.003(2)
C6A 0.017(2) 0.021(3) 0.034(4) -0.005(3) 0.006(3) 0.001(2)
C7A 0.018(2) 0.019(3) 0.031(4) -0.003(3) 0.007(3) -0.002(3)
C8A 0.017(2) 0.017(3) 0.031(4) -0.003(3) 0.007(3) 0.000(2)
C9 0.019(3) 0.013(3) 0.021(3) -0.001(2) 0.008(3) -0.003(2)
C10 0.020(6) 0.015(5) 0.026(5) -0.005(4) 0.004(4) 0.002(4)
C11 0.023(4) 0.015(4) 0.021(4) -0.003(3) 0.008(3) -0.003(3)
C12 0.019(3) 0.020(3) 0.026(3) -0.007(3) 0.014(3) 0.002(3)
C13 0.020(6) 0.021(5) 0.027(5) -0.008(4) 0.015(4) 0.005(5)
C14 0.026(5) 0.025(4) 0.037(5) -0.008(4) 0.014(4) 0.000(4)
C15 0.017(3) 0.020(3) 0.027(3) 0.004(3) 0.006(3) -0.004(3)
C16 0.017(5) 0.031(5) 0.027(5) 0.001(4) 0.010(4) 0.000(4)
C17 0.020(4) 0.033(5) 0.033(5) 0.002(4) 0.003(4) -0.005(4)
C18 0.018(3) 0.021(3) 0.026(3) 0.000(3) 0.001(3) -0.008(3)
C19 0.023(5) 0.028(3) 0.043(3) -0.004(3) 0.002(4) -0.019(4)
C20 0.030(5) 0.019(4) 0.023(5) -0.008(4) 0.007(4) -0.007(4)
C9A 0.019(3) 0.013(3) 0.020(3) -0.002(2) 0.009(3) -0.003(2)
C10A 0.028(6) 0.017(5) 0.025(5) -0.003(4) 0.004(4) -0.001(5)
C11A 0.023(4) 0.015(4) 0.021(4) -0.003(3) 0.008(3) -0.003(3)
C12A 0.018(3) 0.017(3) 0.025(3) -0.005(3) 0.013(2) 0.003(3)
C13A 0.016(5) 0.019(5) 0.025(4) -0.005(4) 0.014(4) 0.007(4)
C14A 0.023(5) 0.021(4) 0.026(5) -0.006(4) 0.010(4) 0.001(4)
C15A 0.017(3) 0.021(3) 0.026(3) 0.003(3) 0.006(3) -0.005(3)
C16A 0.017(5) 0.031(4) 0.027(5) 0.003(4) 0.009(4) -0.003(4)
C17A 0.017(4) 0.030(5) 0.032(5) 0.001(4) 0.001(4) -0.006(4)
C18A 0.024(3) 0.021(3) 0.025(3) 0.001(3) 0.003(3) -0.008(3)
C19A 0.023(5) 0.028(3) 0.043(3) -0.004(3) 0.002(4) -0.019(4)
C20A 0.042(5) 0.021(5) 0.025(5) -0.006(4) 0.016(4) -0.001(5)
C21 0.013(3) 0.024(3) 0.022(3) 0.000(2) 0.003(2) 0.004(2)
C22 0.023(3) 0.025(3) 0.032(3) 0.008(2) 0.006(3) -0.007(2)
B1 0.020(3) 0.017(3) 0.021(3) -0.004(3) 0.009(2) 0.001(3)

loop_
_atom_type_symbol
_atom_type_description
_atom_type_scat_dispersion_real
_atom_type_scat_dispersion_imag
_atom_type_scat_source
C C 0.0033 0.0016 'International Tables Vol C Tables 4.2.6.8 and 6.1.1.4'
H H 0.0000 0.0000 'International Tables Vol C Tables 4.2.6.8 and 6.1.1.4'
B B 0.0013 0.0007 'International Tables Vol C Tables 4.2.6.8 and 6.1.1.4'
N N 0.0061 0.0033 'International Tables Vol C Tables 4.2.6.8 and 6.1.1.4'
O O 0.0106 0.0060 'International Tables Vol C Tables 4.2.6.8 and 6.1.1.4'
P P 0.1023 0.0942 'International Tables Vol C Tables 4.2.6.8 and 6.1.1.4'
Rh Rh -1.1178 0.9187 'International Tables Vol C Tables 4.2.6.8 and 6.1.1.4'

loop_
_geom_angle_atom_site_label_1
_geom_angle_atom_site_label_2
_geom_angle_atom_site_label_3
_geom_angle
_geom_angle_site_symmetry_1
_geom_angle_site_symmetry_3
_geom_angle_publ_flag
P1 Rh1 P2 140.38(5) . . ?
C21 Rh1 P1 107.68(17) . . ?
C21 Rh1 P2 105.24(17) . . ?
C21 Rh1 C22 108.5(2) . . ?
C21 Rh1 B1 89.0(2) . . ?
C22 Rh1 P1 93.89(17) . . ?
C22 Rh1 P2 96.04(16) . . ?
C22 Rh1 B1 162.5(2) . . ?
B1 Rh1 P1 79.84(17) . . ?
B1 Rh1 P2 79.32(17) . . ?
C8 P1 Rh1 103.7(5) . . ?
C8A P1 Rh1 106.6(4) . . ?
C8A P1 C9A 109.5(7) . . ?
C8A P1 C12A 106.9(6) . . ?
C9 P1 Rh1 117.9(6) . . ?
C9 P1 C8 97.5(7) . . ?
C9 P1 C12 109.9(6) . . ?
C12 P1 Rh1 119.4(4) . . ?
C12 P1 C8 104.7(6) . . ?
C9A P1 Rh1 116.5(5) . . ?
C9A P1 C12A 98.0(6) . . ?
C12A P1 Rh1 118.8(4) . . ?
C1 P2 Rh1 104.13(16) . . ?
C1 P2 C15 99.1(4) . . ?
C1 P2 C18 111.1(4) . . ?
C1 P2 C15A 106.3(3) . . ?
C1 P2 C18A 99.2(4) . . ?
C15 P2 Rh1 114.9(4) . . ?
C18 P2 Rh1 123.5(4) . . ?
C18 P2 C15 101.7(4) . . ?
C15A P2 Rh1 121.6(3) . . ?
C15A P2 C18A 104.7(4) . . ?
C18A P2 Rh1 118.0(3) . . ?
C1 N1 B1 118.2(4) . . ?
C4 N1 C1 105.4(4) . . ?
C4 N1 B1 136.4(4) . . ?
N1 C1 P2 113.2(3) . . ?
C2 C1 P2 136.5(4) . . ?
C2 C1 N1 110.3(4) . . ?
C1 C2 H2 127.0 . . ?
C1 C2 C3 106.1(5) . . ?
C3 C2 H2 127.0 . . ?
C2 C3 H3 125.9 . . ?
C4 C3 C2 108.1(5) . . ?
C4 C3 H3 125.9 . . ?
N1 C4 H4 125.0 . . ?
C3 C4 N1 110.0(5) . . ?
C3 C4 H4 125.0 . . ?
C5 N2 B1 136.3(12) . . ?
C8 N2 C5 105.7(8) . . ?
C8 N2 B1 117.7(11) . . ?
N2 C5 H5 125.6 . . ?
C6 C5 N2 108.8(8) . . ?
C6 C5 H5 125.6 . . ?
C5 C6 H6 125.9 . . ?
C5 C6 C7 108.2(8) . . ?
C7 C6 H6 125.9 . . ?
C6 C7 H7 126.9 . . ?
C8 C7 C6 106.3(9) . . ?
C8 C7 H7 126.9 . . ?
N2 C8 P1 113.1(9) . . ?
C7 C8 P1 136.0(10) . . ?
C7 C8 N2 110.9(8) . . ?
C5A N2A B1 133.0(11) . . ?
C8A N2A C5A 106.5(8) . . ?
C8A N2A B1 120.0(10) . . ?
N2A C5A H5A 125.4 . . ?
C6A C5A N2A 109.2(8) . . ?
C6A C5A H5A 125.4 . . ?
C5A C6A H6A 126.6 . . ?
C5A C6A C7A 106.8(8) . . ?
C7A C6A H6A 126.6 . . ?
C6A C7A H7A 126.0 . . ?
C8A C7A C6A 108.1(8) . . ?
C8A C7A H7A 126.0 . . ?
N2A C8A P1 112.9(9) . . ?
C7A C8A P1 137.7(9) . . ?
C7A C8A N2A 109.3(8) . . ?
P1 C9 H9 108.6 . . ?
C10 C9 P1 109.8(10) . . ?
C10 C9 H9 108.6 . . ?
C11 C9 P1 111.0(10) . . ?
C11 C9 H9 108.6 . . ?
C11 C9 C10 110.2(4) . . ?
C9 C10 H10A 109.5 . . ?
C9 C10 H10B 109.5 . . ?
C9 C10 H10C 109.5 . . ?
H10A C10 H10B 109.5 . . ?
H10A C10 H10C 109.5 . . ?
H10B C10 H10C 109.5 . . ?
C9 C11 H11A 109.5 . . ?
C9 C11 H11B 109.5 . . ?
C9 C11 H11C 109.5 . . ?
H11A C11 H11B 109.5 . . ?
H11A C11 H11C 109.5 . . ?
H11B C11 H11C 109.5 . . ?
P1 C12 H12 108.1 . . ?
C13 C12 P1 115.3(11) . . ?
C13 C12 H12 108.1 . . ?
C13 C12 C14 109.9(4) . . ?
C14 C12 P1 107.2(7) . . ?
C14 C12 H12 108.1 . . ?
C12 C13 H13A 109.5 . . ?
C12 C13 H13B 109.5 . . ?
C12 C13 H13C 109.5 . . ?
H13A C13 H13B 109.5 . . ?
H13A C13 H13C 109.5 . . ?
H13B C13 H13C 109.5 . . ?
C12 C14 H14A 109.5 . . ?
C12 C14 H14B 109.5 . . ?
C12 C14 H14C 109.5 . . ?
H14A C14 H14B 109.5 . . ?
H14A C14 H14C 109.5 . . ?
H14B C14 H14C 109.5 . . ?
P2 C15 H15 105.8 . . ?
C16 C15 P2 116.3(7) . . ?
C16 C15 H15 105.8 . . ?
C17 C15 P2 112.2(8) . . ?
C17 C15 H15 105.8 . . ?
C17 C15 C16 110.0(5) . . ?
C15 C16 H16A 109.5 . . ?
C15 C16 H16B 109.5 . . ?
C15 C16 H16C 109.5 . . ?
H16A C16 H16B 109.5 . . ?
H16A C16 H16C 109.5 . . ?
H16B C16 H16C 109.5 . . ?
C15 C17 H17A 109.5 . . ?
C15 C17 H17B 109.5 . . ?
C15 C17 H17C 109.5 . . ?
H17A C17 H17B 109.5 . . ?
H17A C17 H17C 109.5 . . ?
H17B C17 H17C 109.5 . . ?
P2 C18 H18 106.5 . . ?
C19 C18 P2 119.7(10) . . ?
C19 C18 H18 106.5 . . ?
C20 C18 P2 106.8(6) . . ?
C20 C18 H18 106.5 . . ?
C20 C18 C19 110.0(5) . . ?
C18 C19 H19A 109.5 . . ?
C18 C19 H19B 109.5 . . ?
C18 C19 H19C 109.5 . . ?
H19A C19 H19B 109.5 . . ?
H19A C19 H19C 109.5 . . ?
H19B C19 H19C 109.5 . . ?
C18 C20 H20A 109.5 . . ?
C18 C20 H20B 109.5 . . ?
C18 C20 H20C 109.5 . . ?
H20A C20 H20B 109.5 . . ?
H20A C20 H20C 109.5 . . ?
H20B C20 H20C 109.5 . . ?
P1 C9A H9A 107.8 . . ?
C10A C9A P1 113.8(10) . . ?
C10A C9A H9A 107.8 . . ?
C10A C9A C11A 110.2(4) . . ?
C11A C9A P1 109.2(9) . . ?
C11A C9A H9A 107.8 . . ?
C9A C10A H10D 109.5 . . ?
C9A C10A H10E 109.5 . . ?
C9A C10A H10F 109.5 . . ?
H10D C10A H10E 109.5 . . ?
H10D C10A H10F 109.5 . . ?
H10E C10A H10F 109.5 . . ?
C9A C11A H11D 109.5 . . ?
C9A C11A H11E 109.5 . . ?
C9A C11A H11F 109.5 . . ?
H11D C11A H11E 109.5 . . ?
H11D C11A H11F 109.5 . . ?
H11E C11A H11F 109.5 . . ?
P1 C12A H12A 107.0 . . ?
C13A C12A P1 114.2(10) . . ?
C13A C12A H12A 107.0 . . ?
C13A C12A C14A 109.8(4) . . ?
C14A C12A P1 111.3(6) . . ?
C14A C12A H12A 107.0 . . ?
C12A C13A H13D 109.5 . . ?
C12A C13A H13E 109.5 . . ?
C12A C13A H13F 109.5 . . ?
H13D C13A H13E 109.5 . . ?
H13D C13A H13F 109.5 . . ?
H13E C13A H13F 109.5 . . ?
C12A C14A H14D 109.5 . . ?
C12A C14A H14E 109.5 . . ?
C12A C14A H14F 109.5 . . ?
H14D C14A H14E 109.5 . . ?
H14D C14A H14F 109.5 . . ?
H14E C14A H14F 109.5 . . ?
P2 C15A H15A 109.6 . . ?
C16A C15A P2 107.9(7) . . ?
C16A C15A H15A 109.6 . . ?
C17A C15A P2 109.9(7) . . ?
C17A C15A H15A 109.6 . . ?
C17A C15A C16A 110.4(5) . . ?
C15A C16A H16D 109.5 . . ?
C15A C16A H16E 109.5 . . ?
C15A C16A H16F 109.5 . . ?
H16D C16A H16E 109.5 . . ?
H16D C16A H16F 109.5 . . ?
H16E C16A H16F 109.5 . . ?
C15A C17A H17D 109.5 . . ?
C15A C17A H17E 109.5 . . ?
C15A C17A H17F 109.5 . . ?
H17D C17A H17E 109.5 . . ?
H17D C17A H17F 109.5 . . ?
H17E C17A H17F 109.5 . . ?
P2 C18A H18A 107.9 . . ?
C19A C18A P2 110.9(9) . . ?
C19A C18A H18A 107.9 . . ?
C19A C18A C20A 109.5(4) . . ?
C20A C18A P2 112.6(6) . . ?
C20A C18A H18A 107.9 . . ?
C18A C19A H19D 109.5 . . ?
C18A C19A H19E 109.5 . . ?
C18A C19A H19F 109.5 . . ?
H19D C19A H19E 109.5 . . ?
H19D C19A H19F 109.5 . . ?
H19E C19A H19F 109.5 . . ?
C18A C20A H20D 109.5 . . ?
C18A C20A H20E 109.5 . . ?
C18A C20A H20F 109.5 . . ?
H20D C20A H20E 109.5 . . ?
H20D C20A H20F 109.5 . . ?
H20E C20A H20F 109.5 . . ?
O1 C21 Rh1 175.4(5) . . ?
O2 C22 Rh1 177.4(5) . . ?
N1 B1 Rh1 119.4(4) . . ?
N1 B1 N2 118.3(8) . . ?
N1 B1 N2A 121.3(8) . . ?
N2 B1 Rh1 122.1(8) . . ?
N2A B1 Rh1 119.3(8) . . ?

loop_
_geom_bond_atom_site_label_1
_geom_bond_atom_site_label_2
_geom_bond_distance
_geom_bond_site_symmetry_2
_geom_bond_publ_flag
Rh1 P1 2.3034(14) . ?
Rh1 P2 2.3052(14) . ?
Rh1 C21 1.911(5) . ?
Rh1 C22 1.928(6) . ?
Rh1 B1 2.101(6) . ?
P1 C8 1.864(14) . ?
P1 C8A 1.757(13) . ?
P1 C9 1.855(4) . ?
P1 C12 1.857(4) . ?
P1 C9A 1.855(4) . ?
P1 C12A 1.860(4) . ?
P2 C1 1.794(5) . ?
P2 C15 1.860(4) . ?
P2 C18 1.856(5) . ?
P2 C15A 1.856(4) . ?
P2 C18A 1.862(5) . ?
O1 C21 1.147(6) . ?
O2 C22 1.139(7) . ?
N1 C1 1.396(5) . ?
N1 C4 1.383(5) . ?
N1 B1 1.462(7) . ?
C1 C2 1.370(6) . ?
C2 H2 0.9500 . ?
C2 C3 1.409(7) . ?
C3 H3 0.9500 . ?
C3 C4 1.358(6) . ?
C4 H4 0.9500 . ?
N2 C5 1.397(6) . ?
N2 C8 1.384(6) . ?
N2 B1 1.470(8) . ?
C5 H5 0.9500 . ?
C5 C6 1.368(7) . ?
C6 H6 0.9500 . ?
C6 C7 1.409(7) . ?
C7 H7 0.9500 . ?
C7 C8 1.358(7) . ?
N2A C5A 1.396(6) . ?
N2A C8A 1.385(6) . ?
N2A B1 1.469(8) . ?
C5A H5A 0.9500 . ?
C5A C6A 1.368(7) . ?
C6A H6A 0.9500 . ?
C6A C7A 1.410(7) . ?
C7A H7A 0.9500 . ?
C7A C8A 1.358(7) . ?
C9 H9 1.0000 . ?
C9 C10 1.524(5) . ?
C9 C11 1.523(5) . ?
C10 H10A 0.9800 . ?
C10 H10B 0.9800 . ?
C10 H10C 0.9800 . ?
C11 H11A 0.9800 . ?
C11 H11B 0.9800 . ?
C11 H11C 0.9800 . ?
C12 H12 1.0000 . ?
C12 C13 1.524(5) . ?
C12 C14 1.525(5) . ?
C13 H13A 0.9800 . ?
C13 H13B 0.9800 . ?
C13 H13C 0.9800 . ?
C14 H14A 0.9800 . ?
C14 H14B 0.9800 . ?
C14 H14C 0.9800 . ?
C15 H15 1.0000 . ?
C15 C16 1.524(5) . ?
C15 C17 1.524(5) . ?
C16 H16A 0.9800 . ?
C16 H16B 0.9800 . ?
C16 H16C 0.9800 . ?
C17 H17A 0.9800 . ?
C17 H17B 0.9800 . ?
C17 H17C 0.9800 . ?
C18 H18 1.0000 . ?
C18 C19 1.524(5) . ?
C18 C20 1.523(5) . ?
C19 H19A 0.9800 . ?
C19 H19B 0.9800 . ?
C19 H19C 0.9800 . ?
C20 H20A 0.9800 . ?
C20 H20B 0.9800 . ?
C20 H20C 0.9800 . ?
C9A H9A 1.0000 . ?
C9A C10A 1.523(5) . ?
C9A C11A 1.524(5) . ?
C10A H10D 0.9800 . ?
C10A H10E 0.9800 . ?
C10A H10F 0.9800 . ?
C11A H11D 0.9800 . ?
C11A H11E 0.9800 . ?
C11A H11F 0.9800 . ?
C12A H12A 1.0000 . ?
C12A C13A 1.524(5) . ?
C12A C14A 1.527(5) . ?
C13A H13D 0.9800 . ?
C13A H13E 0.9800 . ?
C13A H13F 0.9800 . ?
C14A H14D 0.9800 . ?
C14A H14E 0.9800 . ?
C14A H14F 0.9800 . ?
C15A H15A 1.0000 . ?
C15A C16A 1.522(5) . ?
C15A C17A 1.521(5) . ?
C16A H16D 0.9800 . ?
C16A H16E 0.9800 . ?
C16A H16F 0.9800 . ?
C17A H17D 0.9800 . ?
C17A H17E 0.9800 . ?
C17A H17F 0.9800 . ?
C18A H18A 1.0000 . ?
C18A C19A 1.527(5) . ?
C18A C20A 1.527(5) . ?
C19A H19D 0.9800 . ?
C19A H19E 0.9800 . ?
C19A H19F 0.9800 . ?
C20A H20D 0.9800 . ?
C20A H20E 0.9800 . ?
C20A H20F 0.9800 . ?

loop_
_geom_torsion_atom_site_label_1
_geom_torsion_atom_site_label_2
_geom_torsion_atom_site_label_3
_geom_torsion_atom_site_label_4
_geom_torsion
_geom_torsion_site_symmetry_1
_geom_torsion_site_symmetry_2
_geom_torsion_site_symmetry_3
_geom_torsion_site_symmetry_4
_geom_torsion_publ_flag
Rh1 P1 C8 N2 -15.6(15) . . . . ?
Rh1 P1 C8 C7 168.1(16) . . . . ?
Rh1 P1 C8A N2A -1.4(13) . . . . ?
Rh1 P1 C8A C7A 175.8(15) . . . . ?
Rh1 P1 C9 C10 -61.0(10) . . . . ?
Rh1 P1 C9 C11 61.0(10) . . . . ?
Rh1 P1 C12 C13 -171.7(6) . . . . ?
Rh1 P1 C12 C14 65.5(8) . . . . ?
Rh1 P1 C9A C10A -60.4(10) . . . . ?
Rh1 P1 C9A C11A 63.1(9) . . . . ?
Rh1 P1 C12A C13A -171.4(6) . . . . ?
Rh1 P1 C12A C14A 63.6(8) . . . . ?
Rh1 P2 C1 N1 15.6(4) . . . . ?
Rh1 P2 C1 C2 -165.3(6) . . . . ?
Rh1 P2 C15 C16 55.5(8) . . . . ?
Rh1 P2 C15 C17 -72.4(8) . . . . ?
Rh1 P2 C18 C19 -178.7(6) . . . . ?
Rh1 P2 C18 C20 -53.0(8) . . . . ?
Rh1 P2 C15A C16A 51.0(7) . . . . ?
Rh1 P2 C15A C17A -69.4(7) . . . . ?
Rh1 P2 C18A C19A 177.3(6) . . . . ?
Rh1 P2 C18A C20A -59.5(8) . . . . ?
P2 C1 C2 C3 179.5(5) . . . . ?
N1 C1 C2 C3 -1.4(7) . . . . ?
C1 P2 C15 C16 -54.8(8) . . . . ?
C1 P2 C15 C17 177.3(7) . . . . ?
C1 P2 C18 C19 -54.0(8) . . . . ?
C1 P2 C18 C20 71.7(8) . . . . ?
C1 P2 C15A C16A -67.7(6) . . . . ?
C1 P2 C15A C17A 171.9(6) . . . . ?
C1 P2 C18A C19A -71.2(7) . . . . ?
C1 P2 C18A C20A 52.0(7) . . . . ?
C1 N1 C4 C3 -0.7(6) . . . . ?
C1 N1 B1 Rh1 -19.3(6) . . . . ?
C1 N1 B1 N2 165.8(16) . . . . ?
C1 N1 B1 N2A 159.8(15) . . . . ?
C1 C2 C3 C4 0.9(7) . . . . ?
C2 C3 C4 N1 -0.1(7) . . . . ?
C4 N1 C1 P2 -179.4(4) . . . . ?
C4 N1 C1 C2 1.3(6) . . . . ?
C4 N1 B1 Rh1 160.0(5) . . . . ?
C4 N1 B1 N2 -15.0(18) . . . . ?
C4 N1 B1 N2A -20.9(17) . . . . ?
N2 C5 C6 C7 -3.3(18) . . . . ?
C5 N2 C8 P1 -180.0(16) . . . . ?
C5 N2 C8 C7 -3(2) . . . . ?
C5 N2 B1 Rh1 -162(2) . . . . ?
C5 N2 B1 N1 13(4) . . . . ?
C5 C6 C7 C8 1.5(15) . . . . ?
C6 C7 C8 P1 177.1(14) . . . . ?
C6 C7 C8 N2 0.8(18) . . . . ?
C8 P1 C9 C10 48.8(10) . . . . ?
C8 P1 C9 C11 170.9(10) . . . . ?
C8 P1 C12 C13 72.8(9) . . . . ?
C8 P1 C12 C14 -49.9(9) . . . . ?
C8 N2 C5 C6 4(2) . . . . ?
C8 N2 B1 Rh1 11(3) . . . . ?
C8 N2 B1 N1 -174.3(15) . . . . ?
N2A C5A C6A C7A 3.3(17) . . . . ?
C5A N2A C8A P1 -180.0(15) . . . . ?
C5A N2A C8A C7A 2(2) . . . . ?
C5A N2A B1 Rh1 -176(2) . . . . ?
C5A N2A B1 N1 5(4) . . . . ?
C5A C6A C7A C8A -2.1(14) . . . . ?
C6A C7A C8A P1 -177.3(14) . . . . ?
C6A C7A C8A N2A 0.0(16) . . . . ?
C8A P1 C9A C10A 60.6(10) . . . . ?
C8A P1 C9A C11A -175.9(9) . . . . ?
C8A P1 C12A C13A 68.1(8) . . . . ?
C8A P1 C12A C14A -56.9(9) . . . . ?
C8A N2A C5A C6A -3(2) . . . . ?
C8A N2A B1 Rh1 13(3) . . . . ?
C8A N2A B1 N1 -165.7(14) . . . . ?
C9 P1 C8 N2 -136.8(15) . . . . ?
C9 P1 C8 C7 46.9(19) . . . . ?
C9 P1 C12 C13 -30.9(9) . . . . ?
C9 P1 C12 C14 -153.7(8) . . . . ?
C12 P1 C8 N2 110.3(15) . . . . ?
C12 P1 C8 C7 -66.0(18) . . . . ?
C12 P1 C9 C10 157.5(9) . . . . ?
C12 P1 C9 C11 -80.5(9) . . . . ?
C15 P2 C1 N1 134.3(5) . . . . ?
C15 P2 C1 C2 -46.6(7) . . . . ?
C15 P2 C18 C19 50.7(8) . . . . ?
C15 P2 C18 C20 176.4(8) . . . . ?
C18 P2 C1 N1 -119.4(5) . . . . ?
C18 P2 C1 C2 59.7(7) . . . . ?
C18 P2 C15 C16 -168.7(8) . . . . ?
C18 P2 C15 C17 63.4(8) . . . . ?
C9A P1 C8A N2A -128.2(14) . . . . ?
C9A P1 C8A C7A 49.0(18) . . . . ?
C9A P1 C12A C13A -45.2(8) . . . . ?
C9A P1 C12A C14A -170.2(8) . . . . ?
C12A P1 C8A N2A 126.6(13) . . . . ?
C12A P1 C8A C7A -56.2(18) . . . . ?
C12A P1 C9A C10A 171.8(9) . . . . ?
C12A P1 C9A C11A -64.7(9) . . . . ?
C15A P2 C1 N1 145.2(5) . . . . ?
C15A P2 C1 C2 -35.7(7) . . . . ?
C15A P2 C18A C19A 38.5(7) . . . . ?
C15A P2 C18A C20A 161.7(7) . . . . ?
C18A P2 C1 N1 -106.5(5) . . . . ?
C18A P2 C1 C2 72.6(7) . . . . ?
C18A P2 C15A C16A -172.1(7) . . . . ?
C18A P2 C15A C17A 67.5(7) . . . . ?
B1 N1 C1 P2 0.0(6) . . . . ?
B1 N1 C1 C2 -179.3(5) . . . . ?
B1 N1 C4 C3 -180.0(6) . . . . ?
B1 N2 C5 C6 177(3) . . . . ?
B1 N2 C8 P1 5(3) . . . . ?
B1 N2 C8 C7 -178(2) . . . . ?
B1 N2A C5A C6A -175(3) . . . . ?
B1 N2A C8A P1 -7(2) . . . . ?
B1 N2A C8A C7A 175(2) . . . . ?
